data_4503556
loop_
_publ_author_name
'Liu, Xiaomin'
'Li, Guanghua'
'Hu, Yawei'
'Yang, Ming'
'Kong, Xianggui'
'Shi, Zhan'
'Feng, Shouhua'

_publ_section_title
;
 Hydrothermal Synthesis and Crystal Structure of Polar and Nonpolar
 Compounds in Indium Iodate Family
;
_journal_issue 7
_journal_name_full 'Crystal Growth &amp; Design'
_journal_page_first 2453
_journal_paper_doi 10.1021/cg800034z
_journal_volume 8
_journal_year 2008
_chemical_formula_moiety 'H3 I2 In O8'
_chemical_formula_sum 'H3 I2 In O8'
_chemical_formula_weight 499.64
_chemical_melting_point ?
_chemical_name_systematic
; 
 ? 
;
_space_group_IT_number 2
_symmetry_cell_setting triclinic
_symmetry_space_group_name_Hall '-P 1'
_symmetry_space_group_name_H-M 'P -1'
_atom_sites_solution_hydrogens geom
_atom_sites_solution_primary direct
_atom_sites_solution_secondary difmap
_audit_creation_method SHELXL-97
_cell_angle_alpha 100.43(3)
_cell_angle_beta 91.96(3)
_cell_angle_gamma 106.64(3)
_cell_formula_units_Z 2
_cell_length_a 6.7321(13)
_cell_length_b 7.5255(15)
_cell_length_c 7.6798(15)
_cell_measurement_reflns_used 1613
_cell_measurement_temperature 293(2)
_cell_measurement_theta_max 27.45
_cell_measurement_theta_min 3.17
_cell_volume 365.09(15)
_computing_cell_refinement Process-auto
_computing_data_collection Process-auto
_computing_data_reduction Process-auto
_computing_molecular_graphics SHELXP-97
_computing_publication_material SHELXTL-97
_computing_structure_refinement 'SHELXL-97 (Sheldrick, 1997)'
_computing_structure_solution 'SHELXS-97 (Sheldrick, 1990)'
_diffrn_ambient_temperature 293(2)
_diffrn_detector_area_resol_mean 10.0
_diffrn_measured_fraction_theta_full 0.970
_diffrn_measured_fraction_theta_max 0.970
_diffrn_measurement_device_type 'Rigaku RAXIS-RAPID'
_diffrn_measurement_method 'omega scan'
_diffrn_radiation_monochromator graphite
_diffrn_radiation_source 'fine-focus sealed tube'
_diffrn_radiation_type MoK\a
_diffrn_radiation_wavelength 0.71073
_diffrn_reflns_av_R_equivalents 0.0199
_diffrn_reflns_av_sigmaI/netI 0.0249
_diffrn_reflns_limit_h_max 8
_diffrn_reflns_limit_h_min -8
_diffrn_reflns_limit_k_max 9
_diffrn_reflns_limit_k_min -9
_diffrn_reflns_limit_l_max 9
_diffrn_reflns_limit_l_min -9
_diffrn_reflns_number 3522
_diffrn_reflns_theta_full 27.45
_diffrn_reflns_theta_max 27.45
_diffrn_reflns_theta_min 3.17
_diffrn_standards_decay_% none
_diffrn_standards_interval_count none
_diffrn_standards_interval_time none
_diffrn_standards_number none
_exptl_absorpt_coefficient_mu 11.697
_exptl_absorpt_correction_T_max 0.3481
_exptl_absorpt_correction_T_min 0.1948
_exptl_absorpt_correction_type empirical
_exptl_absorpt_process_details Process-auto
_exptl_crystal_colour colourless
_exptl_crystal_density_diffrn 4.545
_exptl_crystal_density_meas ?
_exptl_crystal_density_method 'not measured'
_exptl_crystal_description block
_exptl_crystal_F_000 444
_exptl_crystal_size_max 0.18
_exptl_crystal_size_mid 0.12
_exptl_crystal_size_min 0.09
_refine_diff_density_max 1.105
_refine_diff_density_min -0.829
_refine_diff_density_rms 0.240
_refine_ls_extinction_coef 0.0092(5)
_refine_ls_extinction_expression Fc^*^=kFc[1+0.001xFc^2^\l^3^/sin(2\q)]^-1/4^
_refine_ls_extinction_method SHELXL
_refine_ls_goodness_of_fit_ref 1.237
_refine_ls_hydrogen_treatment mixed
_refine_ls_matrix_type full
_refine_ls_number_parameters 116
_refine_ls_number_reflns 1613
_refine_ls_number_restraints 3
_refine_ls_restrained_S_all 1.236
_refine_ls_R_factor_all 0.0187
_refine_ls_R_factor_gt 0.0159
_refine_ls_shift/su_max 0.000
_refine_ls_shift/su_mean 0.000
_refine_ls_structure_factor_coef Fsqd
_refine_ls_weighting_details 'calc w=1/[\s^2^(Fo^2^)+(0.0173P)^2^+1.8269P] where P=(Fo^2^+2Fc^2^)/3'
_refine_ls_weighting_scheme calc
_refine_ls_wR_factor_gt 0.0371
_refine_ls_wR_factor_ref 0.0536
_reflns_number_gt 1490
_reflns_number_total 1613
_reflns_threshold_expression >2sigma(I)
_cod_data_source_file cg800034z-file001.cif
_cod_data_source_block compound3
_cod_depositor_comments
;
The following automatic conversions were performed:

'_chemical_melting_point' value 'not measured' was changed to '?' -
the value is undefined or not given.

Automatic conversion script
Id: cif_fix_values 1715 2011-07-08 13:25:40Z adriana 

The following automatic conversions were performed:

'_exptl_crystal_density_meas' value 'none' was changed to '?' - the
value is perceived as not measured.

Automatic conversion script
Id: cif_fix_values 3008 2015-01-20 13:52:24Z robertas 
;
_cod_original_cell_volume 365.09(12)
_cod_original_sg_symbol_Hall -P1
_cod_original_sg_symbol_H-M P-1
_cod_database_code 4503556

loop_
_symmetry_equiv_pos_as_xyz
'x, y, z'
'-x, -y, -z'

loop_
_atom_site_label
_atom_site_type_symbol
_atom_site_fract_x
_atom_site_fract_y
_atom_site_fract_z
_atom_site_U_iso_or_equiv
_atom_site_adp_type
_atom_site_occupancy
_atom_site_symmetry_multiplicity
_atom_site_calc_flag
_atom_site_refinement_flags
In1 In 0.0000 0.0000 -0.5000 0.00994(13) Uani 1 2 d S
In2 In 0.0000 0.0000 0.0000 0.00938(12) Uani 1 2 d S
I1 I -0.28419(5) -0.42735(4) -0.83061(4) 0.01221(11) Uani 1 1 d .
I2 I 0.47391(5) 0.02421(4) 0.26011(4) 0.01062(11) Uani 1 1 d .
O1 O 0.0416(6) -0.1018(6) -0.2683(5) 0.0141(7) Uani 1 1 d .
H1 H -0.012(11) -0.207(11) -0.290(10) 0.021(18) Uiso 1 1 d .
O2 O -0.1905(6) -0.2808(6) -0.6140(5) 0.0202(8) Uani 1 1 d .
O3 O 0.2868(6) -0.0616(5) -0.5836(5) 0.0157(7) Uani 1 1 d .
O4 O 0.2999(6) -0.0375(6) 0.0574(5) 0.0219(9) Uani 1 1 d .
O5 O -0.1247(7) -0.2882(5) 0.0293(5) 0.0233(9) Uani 1 1 d .
O6 O -0.5216(6) -0.3659(6) -0.8556(6) 0.0204(8) Uani 1 1 d .
O7 O 0.5202(7) 0.2730(6) 0.3170(6) 0.0285(10) Uani 1 1 d .
O1W O 0.1006(8) -0.5116(7) -0.6795(7) 0.0354(11) Uani 1 1 d D
H1A H 0.194(10) -0.497(15) -0.751(9) 0.07(4) Uiso 1 1 d D
H1B H 0.148(13) -0.448(13) -0.576(5) 0.07(3) Uiso 1 1 d D

loop_
_atom_site_aniso_label
_atom_site_aniso_U_11
_atom_site_aniso_U_22
_atom_site_aniso_U_33
_atom_site_aniso_U_23
_atom_site_aniso_U_13
_atom_site_aniso_U_12
In1 0.0081(2) 0.0147(2) 0.0064(2) 0.00259(17) 0.00033(17) 0.00221(18)
In2 0.0088(2) 0.0126(2) 0.0067(2) 0.00327(17) 0.00072(16) 0.00223(17)
I1 0.01405(17) 0.00947(17) 0.01107(17) 0.00212(12) 0.00067(12) 0.00033(12)
I2 0.00903(16) 0.01382(17) 0.00950(17) 0.00373(11) 0.00142(11) 0.00322(12)
O1 0.0205(18) 0.0129(19) 0.0081(16) 0.0027(13) -0.0014(14) 0.0036(15)
O2 0.0219(19) 0.020(2) 0.0129(18) 0.0004(15) -0.0005(15) -0.0013(16)
O3 0.0175(18) 0.0191(19) 0.0134(17) 0.0069(14) 0.0025(14) 0.0075(15)
O4 0.0156(18) 0.041(3) 0.0113(18) 0.0056(17) -0.0007(15) 0.0120(17)
O5 0.038(2) 0.0126(19) 0.0160(19) 0.0056(15) 0.0074(17) 0.0008(17)
O6 0.0112(17) 0.024(2) 0.026(2) 0.0021(16) 0.0017(15) 0.0059(15)
O7 0.040(3) 0.015(2) 0.029(2) 0.0074(17) 0.011(2) 0.0050(18)
O1W 0.047(3) 0.022(2) 0.032(3) 0.001(2) 0.014(2) 0.004(2)

loop_
_atom_type_symbol
_atom_type_description
_atom_type_scat_dispersion_real
_atom_type_scat_dispersion_imag
_atom_type_scat_source
O O 0.0106 0.0060 'International Tables Vol C Tables 4.2.6.8 and 6.1.1.4'
H H 0.0000 0.0000 'International Tables Vol C Tables 4.2.6.8 and 6.1.1.4'
In In -0.7276 1.3100 'International Tables Vol C Tables 4.2.6.8 and 6.1.1.4'
I I -0.4742 1.8119 'International Tables Vol C Tables 4.2.6.8 and 6.1.1.4'

loop_
_geom_angle_atom_site_label_1
_geom_angle_atom_site_label_2
_geom_angle_atom_site_label_3
_geom_angle
_geom_angle_site_symmetry_1
_geom_angle_site_symmetry_3
O1 In1 O1 180.000(1) . 2_554
O1 In1 O2 93.01(15) . 2_554
O1 In1 O2 86.99(15) 2_554 2_554
O1 In1 O2 86.99(15) . .
O1 In1 O2 93.01(15) 2_554 .
O2 In1 O2 180.0(2) 2_554 .
O1 In1 O3 92.03(14) . 2_554
O1 In1 O3 87.97(14) 2_554 2_554
O2 In1 O3 92.74(16) 2_554 2_554
O2 In1 O3 87.26(16) . 2_554
O1 In1 O3 87.97(14) . .
O1 In1 O3 92.03(14) 2_554 .
O2 In1 O3 87.26(16) 2_554 .
O2 In1 O3 92.74(16) . .
O3 In1 O3 180.000(1) 2_554 .
O1 In2 O1 180.00(8) 2 .
O1 In2 O5 91.43(15) 2 .
O1 In2 O5 88.57(15) . .
O1 In2 O5 88.57(15) 2 2
O1 In2 O5 91.43(15) . 2
O5 In2 O5 180.0(3) . 2
O1 In2 O4 84.58(15) 2 2
O1 In2 O4 95.42(15) . 2
O5 In2 O4 94.77(17) . 2
O5 In2 O4 85.23(17) 2 2
O1 In2 O4 95.42(15) 2 .
O1 In2 O4 84.58(15) . .
O5 In2 O4 85.23(17) . .
O5 In2 O4 94.77(17) 2 .
O4 In2 O4 180.0(2) 2 .
O6 I1 O2 97.14(19) . .
O6 I1 O5 100.9(2) . 1_554
O2 I1 O5 101.09(18) . 1_554
O7 I2 O4 101.5(2) . .
O7 I2 O3 102.31(19) . 1_556
O4 I2 O3 99.96(17) . 1_556
In1 O1 In2 130.8(2) . .
In1 O1 H1 106(5) . .
In2 O1 H1 108(6) . .
I1 O2 In1 138.9(2) . .
I2 O3 In1 133.80(19) 1_554 .
I2 O4 In2 132.7(2) . .
I1 O5 In2 140.8(2) 1_556 .
H1A O1W H1B 111(4) . .

loop_
_geom_bond_atom_site_label_1
_geom_bond_atom_site_label_2
_geom_bond_distance
_geom_bond_site_symmetry_2
In1 O1 2.101(4) .
In1 O1 2.101(4) 2_554
In1 O2 2.140(4) 2_554
In1 O2 2.140(4) .
In1 O3 2.201(4) 2_554
In1 O3 2.201(4) .
In2 O1 2.122(4) 2
In2 O1 2.122(4) .
In2 O5 2.146(4) .
In2 O5 2.146(4) 2
In2 O4 2.159(4) 2
In2 O4 2.159(4) .
I1 O6 1.800(4) .
I1 O2 1.802(4) .
I1 O5 1.803(4) 1_554
I2 O7 1.776(4) .
I2 O4 1.820(4) .
I2 O3 1.834(4) 1_556
O1 H1 0.75(8) .
O3 I2 1.834(4) 1_554
O5 I1 1.803(4) 1_556
O1W H1A 0.85(2) .
O1W H1B 0.85(2) .

loop_
_geom_hbond_atom_site_label_D
_geom_hbond_atom_site_label_H
_geom_hbond_atom_site_label_A
_geom_hbond_distance_DH
_geom_hbond_distance_HA
_geom_hbond_distance_DA
_geom_hbond_angle_DHA
_geom_hbond_site_symmetry_A
O1 H1 O1W 0.75(8) 2.00(8) 2.738(6) 168(7) 2_544
O1W H1A O6 0.85(2) 2.14(4) 2.945(7) 158(8) 1_655
O1W H1A O5 0.85(2) 2.38(8) 2.866(7) 117(7) 2_544
O1W H1A I1 0.85(2) 3.27(5) 3.989(5) 145(7) 2_543
O1W H1B O1W 0.85(2) 2.63(7) 3.111(10) 117(7) 2_544
